data_2017952
loop_
_publ_author_name
'Hong, Jung-Hwa'
'Song, Seung-Wan'
'Hong, Seung-Tae'

_publ_section_title
;
 Strontium magnesium phosphate, Sr~2+<i>x~</i>Mg~3{-~<i>x</i>}P~4~O~15~
 (<i>x</i> \sim 0.36), from laboratory X-ray powder data
;
_journal_coeditor_code SQ3270
_journal_issue 1
_journal_name_full 'Acta Crystallographica Section C'
_journal_page_first i1
_journal_page_last i3
_journal_paper_doi 10.1107/S0108270110047967
_journal_volume 67
_journal_year 2011
_chemical_formula_iupac 'Mg2 P2 O7'
_chemical_formula_moiety 'Mg2 O7 P2'
_chemical_formula_sum 'Mg2 O7 P2'
_chemical_formula_weight 222.56
_chemical_name_systematic
;
dimagnesium heptaoxidodiphosphate
;
_space_group_IT_number 14
_symmetry_cell_setting monoclinic
_symmetry_space_group_name_Hall '-P 2ybc'
_symmetry_space_group_name_H-M 'P 1 21/c 1'
_cell_angle_alpha 90.0
_cell_angle_beta 113.816(3)
_cell_angle_gamma 90.0
_cell_formula_units_Z 4
_cell_length_a 6.9443(4)
_cell_length_b 8.2861(4)
_cell_length_c 9.0438(5)
_cell_measurement_temperature 296
_cell_volume 476.08(5)
_computing_cell_refinement 'GSAS (Larson & Von Dreele, 2000)'
_computing_data_collection 'COMMANDER (Bruker, 2003)'
_computing_data_reduction 'EVA (Bruker, 2003)'
_computing_molecular_graphics 'ATOMS (Dowty, 2000)'
_computing_publication_material 'GSAS (Larson & Von Dreele, 2000)'
_computing_structure_refinement 'GSAS (Larson & Von Dreele, 2000)'
_computing_structure_solution 'SHELXS (Sheldrick, 2008) and CRYSTALS (Betteridge <i>et al.</i>, 2003)'
_diffrn_ambient_temperature 296
_diffrn_measurement_device_type 'Bruker D8 Advance'
_diffrn_radiation_monochromator 'Ge 111'
_diffrn_radiation_type 'Cu K\a~1~'
_diffrn_radiation_wavelength 1.5406
_exptl_crystal_density_diffrn 3.105
_exptl_crystal_F_000 440.0
_pd_block_id 2010-08-25T23:07|SMPO_phase2|Jung-Hwa_Hong||
_pd_char_colour white
_pd_meas_2theta_range_inc 0.016682
_pd_meas_2theta_range_max 140.42172
_pd_meas_2theta_range_min 8.0
_pd_meas_number_of_points 7939
_pd_meas_scan_method step
_pd_prep_temperature 296
_pd_proc_ls_background_function
;   GSAS Background function number 1 with 36 terms.
 Shifted Chebyshev function of 1st kind
      1:    667.815     2:   -121.026     3:    250.928     4:   -108.029
      5:    130.095     6:   -120.393     7:    81.5238     8:   -66.4354
      9:    31.4946    10:   -19.2674    11:    16.0150    12:   -21.1906
     13:    24.6787    14:   -7.73173    15:    5.82669    16:    7.16351
     17:    9.66948    18:    8.02466    19:    5.65618    20:    4.74674
     21:   -11.8793    22:  -0.873263    23:   -2.40368    24:   -9.55052
     25:   -6.36605    26:    6.28370    27:   -8.07052    28:    6.33955
     29:   -12.6008    30:    3.68005    31:    5.95000    32:    7.62516
     33:    1.58465    34:    5.63269    35:   -2.90398    36:    14.7130
;
_pd_proc_ls_peak_cutoff 0.00200
_pd_proc_ls_profile_function
;
CW Profile function number 4 with  21 terms
Pseudovoigt profile coefficients as parameterized in
Thompson <i>et al.</i>
[Thompson, P., Cox, D. E. & Hastings, J. B. (1987). <i>J. Appl.
Cryst.</i> <b>20</b>, 79--83].
Asymmetry correction of Finger <i>et al.</i>
[Finger, L. W., Cox, D. E. & Jephcoat, A. P. (1994). <i>J. Appl.
Cryst.</i> <b>27</b>, 892--900].
Microstrain broadening by Stephens
[Stephens, P. W. (1999). <i>J. Appl. Cryst.</i> <b>32</b>, 281--289].
Peak tails are ignored  where the intensity is below 0.0020 times the peak
 Aniso. broadening axis   0.0   0.0   1.0
;
_pd_proc_ls_prof_R_factor 0.0478
_pd_proc_ls_prof_wR_expected 0.0254
_pd_proc_ls_prof_wR_factor 0.0631
_pd_spec_mounting 'packed powder pellet'
_pd_spec_mount_mode reflection
_pd_spec_shape flat_sheet
_pd_spec_size_axial 20
_pd_spec_size_equat 20
_pd_spec_size_thick 1
_refine_ls_extinction_method none
_refine_ls_goodness_of_fit_all 2.50
_refine_ls_matrix_type full
_refine_ls_number_parameters 81
_refine_ls_number_reflns 981
_refine_ls_number_restraints 0
_refine_ls_R_factor_all 0.0469
_refine_ls_shift/su_max 0.02
_refine_ls_shift/su_mean 0.00
_refine_ls_weighting_scheme sigma
_cod_data_source_file sq3270.cif
_cod_data_source_block phase_2
_cod_original_sg_symbol_H-M 'P 21/c'
_cod_database_code 2017952
_cod_database_fobs_code 2017952

loop_
_symmetry_equiv_pos_site_id
_symmetry_equiv_pos_as_xyz
1 +x,+y,+z
2 -x,+y+1/2,-z+1/2
-1 -x,-y,-z
-2 +x,-y+1/2,+z+1/2

loop_
_atom_site_aniso_label
_atom_site_aniso_U_11
_atom_site_aniso_U_22
_atom_site_aniso_U_33
_atom_site_aniso_U_12
_atom_site_aniso_U_13
_atom_site_aniso_U_23
_atom_site_aniso_type_symbol
? ? ? ? ? ? ? ?

loop_
_atom_site_type_symbol
_atom_site_label
_atom_site_fract_x
_atom_site_fract_y
_atom_site_fract_z
_atom_site_U_iso_or_equiv
_atom_site_thermal_displace_type
_atom_site_occupancy
Mg Mg1 0.24957 0.92491 0.12118 0.02084 Uiso 1.0
Mg Mg2 0.69861 0.43311 0.82859 0.02084 Uiso 1.0
P P1 0.94785 0.76438 0.76493 0.02084 Uiso 1.0
P P2 0.52451 0.77297 0.46834 0.02084 Uiso 1.0
O O1 0.72902 0.83262 0.59014 0.02084 Uiso 1.0
O O2 0.37623 0.76109 0.55127 0.02084 Uiso 1.0
O O3 1.12756 0.76909 0.69986 0.02084 Uiso 1.0
O O4 1.01129 0.90711 0.89533 0.02084 Uiso 1.0
O O5 0.92364 0.5963 0.82874 0.02084 Uiso 1.0
O O6 0.47096 0.89728 0.32033 0.02084 Uiso 1.0
O O7 0.59983 0.60601 0.4192 0.02084 Uiso 1.0

loop_
_atom_type_symbol
_atom_type_description
_atom_type_scat_dispersion_real
_atom_type_scat_dispersion_imag
_atom_type_scat_source
? ? ? ? ?

loop_
_geom_angle_atom_site_label_1
_geom_angle_atom_site_label_2
_geom_angle_atom_site_label_3
_geom_angle_site_symmetry_1
_geom_angle_site_symmetry_2
_geom_angle_site_symmetry_3
_geom_angle
_geom_angle_publ_flag
O2 Mg1 O3 -2_575 . -2_475 78.680(4) n
O2 Mg1 O4 -2_575 . 1_454 84.872(3) n
O2 Mg1 O4 -2_575 . -1_676 154.7676(11) n
O2 Mg1 O6 -2_575 . 1_555 85.052(3) n
O2 Mg1 O7 -2_575 . 2_655 101.344(4) n
O3 Mg1 O4 -2_475 . 1_454 90.507(3) n
O3 Mg1 O4 -2_475 . -1_676 94.190(4) n
O3 Mg1 O6 -2_475 . 1_555 82.185(3) n
O3 Mg1 O7 -2_475 . 2_655 171.0005(5) n
O4 Mg1 O4 1_454 . -1_676 70.899(3) n
O4 Mg1 O6 1_454 . 1_555 168.5470(8) n
O4 Mg1 O7 1_454 . 2_655 98.467(3) n
O4 Mg1 O6 -1_676 . 1_555 118.245(3) n
O4 Mg1 O7 -1_676 . 2_655 89.414(4) n
O6 Mg1 O7 1_555 . 2_655 88.844(3) n
O2 Mg2 O3 2_646 . 2_746 83.208(4) n
O2 Mg2 O5 2_646 . 1_555 146.6086(16) n
O2 Mg2 O6 2_646 . -2_576 98.094(4) n
O2 Mg2 O7 2_646 . -1_666 95.548(4) n
O3 Mg2 O5 2_746 . 1_555 86.937(4) n
O3 Mg2 O6 2_746 . -2_576 170.2380(6) n
O3 Mg2 O7 2_746 . -1_666 97.705(4) n
O5 Mg2 O6 1_555 . -2_576 96.931(4) n
O5 Mg2 O7 1_555 . -1_666 117.404(3) n
O6 Mg2 O7 -2_576 . -1_666 72.552(3) n
O1 P1 O3 1_555 . 1_555 100.385(5) n
O1 P1 O4 1_555 . 1_555 107.510(3) n
O1 P1 O5 1_555 . 1_555 115.771(2) n
O3 P1 O4 1_555 . 1_555 103.426(3) n
O3 P1 O5 1_555 . 1_555 112.5380(13) n
O4 P1 O5 1_555 . 1_555 115.496(4) n
O1 P2 O2 1_555 . 1_555 107.107(5) n
O1 P2 O6 1_555 . 1_555 103.548(3) n
O1 P2 O7 1_555 . 1_555 99.856(3) n
O2 P2 O6 1_555 . 1_555 118.856(3) n
O2 P2 O7 1_555 . 1_555 116.6010(19) n
O6 P2 O7 1_555 . 1_555 108.259(4) n
P1 O1 P2 1_555 . 1_555 140.125(3) n
Mg1 O2 Mg2 -2_575 . 2_656 97.738(4) n
Mg1 O2 P2 -2_466 . 1_555 133.3317(16) n
Mg2 O2 P2 2_656 . 1_555 127.599(2) n
Mg1 O3 Mg2 -2_675 . 2_756 97.926(4) n
Mg1 O3 P1 -2_566 . 1_555 127.0411(19) n
Mg2 O3 P1 2_756 . 1_555 135.016(2) n
Mg1 O4 Mg1 1_656 . -1_676 109.101(3) n
Mg1 O4 P1 1_656 . 1_555 131.173(2) n
Mg1 O4 P1 -1_676 . 1_555 115.787(3) n
Mg2 O5 P1 1_555 . 1_555 141.9393(17) n
Mg1 O6 Mg2 1_555 . -2_574 105.681(3) n
Mg1 O6 P2 1_555 . 1_555 135.320(2) n
Mg2 O6 P2 -2_465 . 1_555 118.845(3) n
Mg1 O7 Mg2 2_645 . -1_666 92.744(3) n
Mg1 O7 P2 2_645 . 1_555 167.7228(6) n
Mg2 O7 P2 -1_666 . 1_555 96.943(3) n

loop_
_geom_bond_atom_site_label_1
_geom_bond_atom_site_label_2
_geom_bond_site_symmetry_1
_geom_bond_site_symmetry_2
_geom_bond_distance
_geom_bond_publ_flag
Mg1 O2 . -2_564 1.99943(7) n
Mg1 O3 . -2_464 2.07254(7) n
Mg1 O4 . 1_454 2.04991(11) n
Mg1 O4 . -1_676 2.24116(10) n
Mg1 O6 . 1_555 1.85028(10) n
Mg1 O7 . 2_655 1.94606(7) n
Mg2 O2 . 2_646 1.98452(7) n
Mg2 O3 . 2_746 1.90297(7) n
Mg2 O5 . 1_555 2.06611(8) n
Mg2 O6 . -2_565 2.09388(9) n
Mg2 O7 . -1_666 2.38144(13) n
P1 O1 . 1_555 1.78537(9) n
P1 O3 . 1_555 1.58060(8) n
P1 O4 . 1_555 1.60125(6) n
P1 O5 . 1_555 1.54254(6) n
P2 O1 . 1_555 1.48702(8) n
P2 O2 . 1_555 1.50206(7) n
P2 O6 . 1_555 1.60908(7) n
P2 O7 . 1_555 1.60401(6) n
O1 P1 . 1_555 1.78537(9) n
O1 P2 . 1_555 1.48702(8) n
O2 Mg1 . -2_565 1.99943(7) n
O2 Mg2 . 2_656 1.98452(7) n
O2 P2 . 1_555 1.50206(7) n
O3 Mg1 . -2_665 2.07254(7) n
O3 Mg2 . 2_756 1.90297(7) n
O3 P1 . 1_555 1.58060(8) n
O4 Mg1 . 1_656 2.04991(11) n
O4 Mg1 . -1_676 2.24116(10) n
O4 P1 . 1_555 1.60125(6) n
O5 Mg2 . 1_555 2.06611(8) n
O5 P1 . 1_555 1.54254(6) n
O6 Mg1 . 1_555 1.85028(10) n
O6 Mg2 . -2_564 2.09388(9) n
O6 P2 . 1_555 1.60908(7) n
O7 Mg1 . 2_645 1.94606(7) n
O7 Mg2 . -1_666 2.38144(13) n
O7 P2 . 1_555 1.60401(6) n

loop_
_pd_block_diffractogram_id
2010-08-25T23:07|SMPO_H_01|Jung-Hwa_Hong|Bruker_AXS_D8_Advance_Vario

loop_
_pd_phase_mass_%
10.14(10)
